data_4122995
loop_
_publ_author_name
'Anderson, John S.'
'Gallagher, Audrey T.'
'Mason, Jarad A.'
'Harris, T. David'

_publ_section_title
;
 A Five-Coordinate Heme Dioxygen Adduct Isolated within a Metal-Organic
 Framework.
;
_journal_name_full 'Journal of the American Chemical Society'
_journal_page_first 141117151249006
_journal_paper_doi 10.1021/ja5103103
_journal_year 2014
_chemical_formula_moiety '0.25(C576 H288 Fe12 N48 O256 Zr48)'
_chemical_formula_sum 'C144 H72 Fe3 N12 O64 Zr12'
_chemical_formula_weight 4256.32
_chemical_name_systematic
;
 ?
;
_space_group_crystal_system cubic
_space_group_IT_number 229
_space_group_name_Hall '-I 4 2 3'
_space_group_name_H-M_alt 'I m -3 m'
_symmetry_space_group_name_Hall '-I 4 2 3'
_symmetry_space_group_name_H-M 'I m -3 m'
_atom_sites_solution_hydrogens geom
_atom_sites_solution_primary direct
_audit_creation_date 2014-10-06
_audit_creation_method
;
Olex2 1.2
(compiled 2014.09.19 svn.r3010 for OlexSys, GUI svn.r4874)
Note that there are several Level A alerts for PCN-224FeO2 (2).  These arise from the short O-O distances in the
bound oxygen unit and are likely an artifact of the disorder of the dioxygen unit around the crystallographic
fourfold axis. One other Level A alert similarly arises from a short O-O distance near the Zr cluster which again 
arises from disorder.
;
_cell_angle_alpha 90
_cell_angle_beta 90
_cell_angle_gamma 90
_cell_formula_units_Z 4
_cell_length_a 38.4265(16)
_cell_length_b 38.4265(16)
_cell_length_c 38.4265(16)
_cell_measurement_reflns_used 6900
_cell_measurement_temperature 100(2)
_cell_measurement_theta_max 31.06
_cell_measurement_theta_min 2.81
_cell_volume 56740(4)
_computing_cell_refinement 'SAINT v8.27A (Bruker, 2012)'
_computing_data_reduction 'SAINT v8.27A (Bruker, 2012)'
_computing_molecular_graphics 'Olex2 (Dolomanov et al., 2009)'
_computing_publication_material 'Olex2 (Dolomanov et al., 2009)'
_computing_structure_refinement 'ShelXL (Sheldrick, 2008)'
_computing_structure_solution 'ShelXS (Sheldrick, 2008)'
_diffrn_ambient_temperature 100.01
_diffrn_detector 'Bruker APEX2 area detector'
_diffrn_detector_area_resol_mean 7.9
_diffrn_detector_type 'CCD area detector'
_diffrn_measured_fraction_theta_full 1.000
_diffrn_measured_fraction_theta_max 0.998
_diffrn_measurement_device 'three-circle diffractometer'
_diffrn_measurement_device_type 'Bruker SMART APEX2 area detector'
_diffrn_measurement_method '\w and \f scans'
_diffrn_radiation_monochromator 'mirror optics'
_diffrn_radiation_probe x-ray
_diffrn_radiation_type CuK\a
_diffrn_radiation_wavelength 1.54178
_diffrn_reflns_av_R_equivalents 0.0537
_diffrn_reflns_av_unetI/netI 0.0196
_diffrn_reflns_Laue_measured_fraction_full 1.000
_diffrn_reflns_Laue_measured_fraction_max 0.998
_diffrn_reflns_limit_h_max 36
_diffrn_reflns_limit_h_min -45
_diffrn_reflns_limit_k_max 46
_diffrn_reflns_limit_k_min -44
_diffrn_reflns_limit_l_max 46
_diffrn_reflns_limit_l_min -45
_diffrn_reflns_number 322200
_diffrn_reflns_point_group_measured_fraction_full 1.000
_diffrn_reflns_point_group_measured_fraction_max 0.998
_diffrn_reflns_theta_full 67.679
_diffrn_reflns_theta_max 68.199
_diffrn_reflns_theta_min 1.626
_diffrn_source 'microfocus sealed X-ray tube'
_diffrn_source_type 'Incoatec I\ms'
_diffrn_standards_number 0
_exptl_absorpt_coefficient_mu 2.553
_exptl_absorpt_correction_T_max 0.3196
_exptl_absorpt_correction_T_min 0.2257
_exptl_absorpt_correction_type multi-scan
_exptl_absorpt_process_details
;
SADABS-2012/1 (Bruker,2012) was used for absorption correction.
wR2(int) was 0.0578 before and 0.0485 after correction.
The Ratio of minimum to maximum transmission is 0.7062.
The \l/2 correction factor is 0.0015.
;
_exptl_crystal_density_diffrn 0.498
_exptl_crystal_description cube
_exptl_crystal_F_000 8360
_refine_diff_density_max 1.176
_refine_diff_density_min -0.409
_refine_diff_density_rms 0.075
_refine_ls_extinction_method none
_refine_ls_goodness_of_fit_ref 1.112
_refine_ls_hydrogen_treatment constr
_refine_ls_matrix_type full
_refine_ls_number_parameters 128
_refine_ls_number_reflns 4847
_refine_ls_number_restraints 248
_refine_ls_restrained_S_all 1.128
_refine_ls_R_factor_all 0.0825
_refine_ls_R_factor_gt 0.0691
_refine_ls_shift/su_max 0.004
_refine_ls_shift/su_mean 0.000
_refine_ls_structure_factor_coef Fsqd
_refine_ls_weighting_details 'w=1/[\s^2^(Fo^2^)+(0.1740P)^2^+9.9690P] where P=(Fo^2^+2Fc^2^)/3'
_refine_ls_weighting_scheme calc
_refine_ls_wR_factor_gt 0.2273
_refine_ls_wR_factor_ref 0.2397
_reflns_Friedel_coverage 0.000
_reflns_number_gt 3651
_reflns_number_total 4847
_reflns_threshold_expression 'I > 2\s(I)'
_cod_data_source_file ja5103103_si_002.cif
_cod_data_source_block PCN-224Fe
_cod_original_cell_volume 56740(7)
_cod_database_code 4122995
_shelxl_version_number 2013-4
_shelx_space_group_comment
;
The symmetry employed for this shelxl refinement is uniquely defined
by the following loop, which should always be used as a source of
symmetry information in preference to the above space-group names.
They are only intended as comments.
;
_olex2_refinement_description
;
1. Fixed Uiso
 At 1.2 times of:
  All C(H) groups
2. Rigid bond restraints
 All non-hydrogen atoms
 with sigma for 1-2 distances of 0.01 and sigma for 1-3 distances of 0.01
3. Uiso/Uaniso restraints and constraints
All non-hydrogen atoms have similar U: within 1.7A with sigma of 0.04 and sigma
for terminal atoms of 0.08
All non-hydrogen atoms restrained to be isotropic: with sigma of 0.1 and sigma
for terminal atoms of 0.2
4. Others
 Fixed Sof: Zr1(0.25) Zr2(0.25) O2(0.25) O10(0.5) O12(0.25) O8(0.5) O1(0.5)
 O20(0.5)
5.a Aromatic/amide H refined with riding coordinates:
 C12(H12), C13(H13), C23(H23)
;
_olex2_submission_special_instructions 'No special instructions were received'

loop_
_space_group_symop_operation_xyz
'x, y, z'
'-y, x, z'
'-x, -y, z'
'y, -x, z'
'x, -z, y'
'x, -y, -z'
'x, z, -y'
'z, y, -x'
'-x, y, -z'
'-z, y, x'
'z, x, y'
'y, z, x'
'-y, -z, x'
'z, -x, -y'
'-y, z, -x'
'-z, -x, y'
'-z, x, -y'
'y, -z, -x'
'y, x, -z'
'-y, -x, -z'
'-x, z, y'
'-x, -z, -y'
'z, -y, x'
'-z, -y, -x'
'x+1/2, y+1/2, z+1/2'
'-y+1/2, x+1/2, z+1/2'
'-x+1/2, -y+1/2, z+1/2'
'y+1/2, -x+1/2, z+1/2'
'x+1/2, -z+1/2, y+1/2'
'x+1/2, -y+1/2, -z+1/2'
'x+1/2, z+1/2, -y+1/2'
'z+1/2, y+1/2, -x+1/2'
'-x+1/2, y+1/2, -z+1/2'
'-z+1/2, y+1/2, x+1/2'
'z+1/2, x+1/2, y+1/2'
'y+1/2, z+1/2, x+1/2'
'-y+1/2, -z+1/2, x+1/2'
'z+1/2, -x+1/2, -y+1/2'
'-y+1/2, z+1/2, -x+1/2'
'-z+1/2, -x+1/2, y+1/2'
'-z+1/2, x+1/2, -y+1/2'
'y+1/2, -z+1/2, -x+1/2'
'y+1/2, x+1/2, -z+1/2'
'-y+1/2, -x+1/2, -z+1/2'
'-x+1/2, z+1/2, y+1/2'
'-x+1/2, -z+1/2, -y+1/2'
'z+1/2, -y+1/2, x+1/2'
'-z+1/2, -y+1/2, -x+1/2'
'-x, -y, -z'
'y, -x, -z'
'x, y, -z'
'-y, x, -z'
'-x, z, -y'
'-x, y, z'
'-x, -z, y'
'-z, -y, x'
'x, -y, z'
'z, -y, -x'
'-z, -x, -y'
'-y, -z, -x'
'y, z, -x'
'-z, x, y'
'y, -z, x'
'z, x, -y'
'z, -x, y'
'-y, z, x'
'-y, -x, z'
'y, x, z'
'x, -z, -y'
'x, z, y'
'-z, y, -x'
'z, y, x'
'-x+1/2, -y+1/2, -z+1/2'
'y+1/2, -x+1/2, -z+1/2'
'x+1/2, y+1/2, -z+1/2'
'-y+1/2, x+1/2, -z+1/2'
'-x+1/2, z+1/2, -y+1/2'
'-x+1/2, y+1/2, z+1/2'
'-x+1/2, -z+1/2, y+1/2'
'-z+1/2, -y+1/2, x+1/2'
'x+1/2, -y+1/2, z+1/2'
'z+1/2, -y+1/2, -x+1/2'
'-z+1/2, -x+1/2, -y+1/2'
'-y+1/2, -z+1/2, -x+1/2'
'y+1/2, z+1/2, -x+1/2'
'-z+1/2, x+1/2, y+1/2'
'y+1/2, -z+1/2, x+1/2'
'z+1/2, x+1/2, -y+1/2'
'z+1/2, -x+1/2, y+1/2'
'-y+1/2, z+1/2, x+1/2'
'-y+1/2, -x+1/2, z+1/2'
'y+1/2, x+1/2, z+1/2'
'x+1/2, -z+1/2, -y+1/2'
'x+1/2, z+1/2, y+1/2'
'-z+1/2, y+1/2, -x+1/2'
'z+1/2, y+1/2, x+1/2'

loop_
_atom_site_label
_atom_site_type_symbol
_atom_site_fract_x
_atom_site_fract_y
_atom_site_fract_z
_atom_site_U_iso_or_equiv
_atom_site_adp_type
_atom_site_occupancy
_atom_site_site_symmetry_order
_atom_site_calc_flag
_atom_site_refinement_flags_posn
_atom_site_refinement_flags_adp
_atom_site_refinement_flags_occupancy
_atom_site_disorder_assembly
_atom_site_disorder_group
Zr1 Zr 0.30015(3) 0.30015(3) 0.23527(3) 0.0696(4) Uani 0.5 2 d S TU P . 2
Zr2 Zr 0.28462(3) 0.28462(3) 0.22107(4) 0.0685(4) Uani 0.5 2 d S TU P . 1
Fe3 Fe 0.2500 0.5000 0.0000 0.1776(17) Uani 1 8 d S TU P . .
O4 O 0.28233(12) 0.28233(12) 0.28233(12) 0.0785(19) Uani 1 6 d S TU P . .
O2 O 0.2330(2) 0.29043(18) 0.2330(2) 0.0660(16) Uani 0.5 2 d S TU P A 1
C7 C 0.2500 0.40958(8) 0.09042(8) 0.123(3) Uani 1 2 d S TU P . .
C11 C 0.25098(16) 0.42669(8) 0.02810(8) 0.117(2) Uani 1 1 d . U . . .
C12 C 0.25285(18) 0.39136(8) 0.01744(8) 0.130(2) Uani 1 1 d . U . . .
H12 H 0.2539 0.3715 0.0322 0.156 Uiso 1 1 calc R . . . .
C13 C 0.2791(2) 0.37772(11) 0.13535(11) 0.128(2) Uani 1 1 d . U . . .
H13 H 0.2994 0.3734 0.1488 0.153 Uiso 1 1 calc R . . . .
N14 N 0.25008(19) 0.44841(9) 0.0000 0.119(2) Uani 1 2 d S TU P . .
C19 C 0.2500 0.35897(9) 0.14103(9) 0.120(3) Uani 1 2 d S TU P . .
C23 C 0.2795(2) 0.40374(11) 0.10949(10) 0.134(2) Uani 1 1 d . U . . .
H23 H 0.3000 0.4170 0.1054 0.161 Uiso 1 1 calc R . . . .
C28 C 0.2500 0.43698(7) 0.06302(7) 0.129(3) Uani 1 2 d S TU P . .
C1 C 0.2500 0.33145(11) 0.16855(11) 0.124(3) Uani 1 2 d S TU P . .
O10 O 0.3530(2) 0.3064(5) 0.2573(4) 0.200(6) Uani 0.5 1 d . U . B 2
O12 O 0.24758(14) 0.3159(2) 0.24758(14) 0.075(2) Uani 0.5 2 d S TU P . 2
O8 O 0.3361(3) 0.3032(6) 0.2441(4) 0.269(8) Uani 0.5 1 d . U . C 1
O1 O 0.2714(2) 0.32137(18) 0.1810(2) 0.097(3) Uani 0.5 1 d . U . D 1
O20 O 0.2846(2) 0.33533(18) 0.1908(2) 0.096(2) Uani 0.5 1 d . U . D 2

loop_
_atom_site_aniso_label
_atom_site_aniso_U_11
_atom_site_aniso_U_22
_atom_site_aniso_U_33
_atom_site_aniso_U_23
_atom_site_aniso_U_13
_atom_site_aniso_U_12
Zr1 0.0708(5) 0.0708(5) 0.0670(6) 0.0448(4) 0.0448(4) 0.0417(5)
Zr2 0.0695(5) 0.0695(5) 0.0666(7) 0.0375(5) 0.0375(5) 0.0357(5)
Fe3 0.494(5) 0.0194(4) 0.0194(4) 0.000 0.000 0.000
O4 0.0785(19) 0.0785(19) 0.0785(19) 0.056(2) 0.056(2) 0.056(2)
O2 0.072(2) 0.054(4) 0.072(2) 0.006(3) 0.033(4) 0.006(3)
C7 0.307(9) 0.0314(12) 0.0314(12) 0.0023(18) 0.011(2) 0.011(2)
C11 0.288(6) 0.0305(13) 0.0331(13) 0.0041(12) 0.001(2) 0.008(2)
C12 0.324(7) 0.0290(13) 0.0366(15) 0.0023(12) -0.005(3) 0.002(2)
C13 0.250(6) 0.072(2) 0.061(2) 0.035(2) 0.038(3) 0.039(3)
N14 0.298(7) 0.0353(17) 0.0224(14) 0.000 0.000 0.003(3)
C19 0.236(7) 0.0623(19) 0.0623(19) 0.035(3) 0.066(3) 0.066(3)
C23 0.287(7) 0.063(2) 0.0524(19) 0.0260(18) 0.008(3) 0.000(3)
C28 0.334(9) 0.0261(11) 0.0261(11) 0.0069(16) 0.000(2) 0.000(2)
C1 0.165(6) 0.103(3) 0.103(3) 0.068(4) 0.081(3) 0.081(3)
O10 0.067(4) 0.344(17) 0.187(10) 0.072(10) 0.045(5) 0.056(7)
O12 0.064(2) 0.096(5) 0.064(2) 0.039(3) 0.043(3) 0.039(3)
O8 0.104(6) 0.56(2) 0.146(9) 0.056(10) 0.030(5) -0.063(11)
O1 0.123(6) 0.067(4) 0.101(5) 0.057(4) 0.071(4) 0.042(4)
O20 0.129(6) 0.061(4) 0.097(5) 0.050(4) 0.075(4) 0.050(4)

loop_
_atom_type_symbol
_atom_type_description
_atom_type_scat_dispersion_real
_atom_type_scat_dispersion_imag
_atom_type_scat_source
C C 0.0181 0.0091 'International Tables Vol C Tables 4.2.6.8 and 6.1.1.4'
H H 0.0000 0.0000 'International Tables Vol C Tables 4.2.6.8 and 6.1.1.4'
N N 0.0311 0.0180 'International Tables Vol C Tables 4.2.6.8 and 6.1.1.4'
O O 0.0492 0.0322 'International Tables Vol C Tables 4.2.6.8 and 6.1.1.4'
Fe Fe -1.1336 3.1974 'International Tables Vol C Tables 4.2.6.8 and 6.1.1.4'
Zr Zr -0.1862 2.2449 'International Tables Vol C Tables 4.2.6.8 and 6.1.1.4'

loop_
_geom_angle_atom_site_label_1
_geom_angle_atom_site_label_2
_geom_angle_atom_site_label_3
_geom_angle
_geom_angle_site_symmetry_1
_geom_angle_site_symmetry_3
Zr1 Zr1 Zr1 60.0 11 12
O4 Zr1 Zr1 30.75(5) . 11
O4 Zr1 Zr1 30.75(5) . 12
O4 Zr1 O10 90.3(4) . .
O4 Zr1 O10 90.3(4) . 68
O4 Zr1 O12 65.68(15) . .
O4 Zr1 O12 65.68(15) . 12
O4 Zr1 O20 141.1(2) . .
O4 Zr1 O20 141.1(2) . 68
O10 Zr1 Zr1 78.8(4) . 12
O10 Zr1 Zr1 112.2(3) . 11
O10 Zr1 Zr1 112.2(3) 68 12
O10 Zr1 Zr1 78.8(4) 68 11
O10 Zr1 O10 69.7(9) . 68
O10 Zr1 O20 117.9(4) 68 68
O10 Zr1 O20 76.7(4) 68 .
O10 Zr1 O20 76.7(4) . 68
O10 Zr1 O20 117.9(4) . .
O12 Zr1 Zr1 92.46(13) 12 11
O12 Zr1 Zr1 35.33(13) . 11
O12 Zr1 Zr1 92.46(13) . 12
O12 Zr1 Zr1 35.33(13) 12 12
O12 Zr1 O10 76.2(5) . 68
O12 Zr1 O10 76.2(5) 12 .
O12 Zr1 O10 138.0(5) . .
O12 Zr1 O10 138.0(5) 12 68
O12 Zr1 O12 118.3(4) 12 .
O12 Zr1 O20 75.6(2) . .
O12 Zr1 O20 75.6(2) 12 68
O12 Zr1 O20 143.0(3) . 68
O12 Zr1 O20 143.0(3) 12 .
O20 Zr1 Zr1 110.3(2) . 11
O20 Zr1 Zr1 163.3(2) 68 11
O20 Zr1 Zr1 110.3(2) 68 12
O20 Zr1 Zr1 163.3(2) . 12
O20 Zr1 O20 75.2(4) . 68
Zr2 Zr2 Zr2 80.28(10) 83 84
Zr2 Zr2 Zr2 49.86(5) 84 11
Zr2 Zr2 Zr2 49.86(5) 83 12
Zr2 Zr2 Zr2 90.0 83 11
Zr2 Zr2 Zr2 90.0 84 12
Zr2 Zr2 Zr2 60.0 11 12
O4 Zr2 Zr2 92.37(12) . 84
O4 Zr2 Zr2 92.37(12) . 83
O4 Zr2 Zr2 42.90(11) . 12
O4 Zr2 Zr2 42.90(11) . 11
O2 Zr2 Zr2 92.7(3) 12 84
O2 Zr2 Zr2 20.9(3) . 84
O2 Zr2 Zr2 43.57(14) 83 84
O2 Zr2 Zr2 92.7(3) . 83
O2 Zr2 Zr2 20.8(3) 12 83
O2 Zr2 Zr2 85.31(19) 12 11
O2 Zr2 Zr2 43.57(14) 83 83
O2 Zr2 Zr2 80.9(3) 83 12
O2 Zr2 Zr2 32.5(3) . 11
O2 Zr2 Zr2 32.5(3) 12 12
O2 Zr2 Zr2 80.9(3) 83 11
O2 Zr2 Zr2 85.31(19) . 12
O2 Zr2 O4 75.1(3) 12 .
O2 Zr2 O4 111.7(4) 83 .
O2 Zr2 O4 75.1(3) . .
O2 Zr2 O2 62.8(4) 83 12
O2 Zr2 O2 99.2(4) . 12
O2 Zr2 O2 62.8(4) 83 .
O2 Zr2 O8 135.9(6) . .
O2 Zr2 O8 97.0(6) 12 .
O2 Zr2 O8 97.0(6) . 68
O2 Zr2 O8 157.0(6) 83 .
O2 Zr2 O8 157.0(6) 83 68
O2 Zr2 O8 135.9(6) 12 68
O2 Zr2 O1 88.3(4) 83 68
O2 Zr2 O1 82.0(3) . .
O2 Zr2 O1 82.1(3) 12 68
O2 Zr2 O1 145.3(4) 12 .
O2 Zr2 O1 88.3(4) 83 .
O2 Zr2 O1 145.3(4) . 68
O8 Zr2 Zr2 156.7(5) . 84
O8 Zr2 Zr2 114.4(6) . 83
O8 Zr2 Zr2 109.8(3) . 11
O8 Zr2 Zr2 87.0(5) 68 11
O8 Zr2 Zr2 156.7(5) 68 83
O8 Zr2 Zr2 109.8(3) 68 12
O8 Zr2 Zr2 114.4(6) 68 84
O8 Zr2 Zr2 87.0(5) . 12
O8 Zr2 O4 69.9(3) . .
O8 Zr2 O4 69.9(3) 68 .
O8 Zr2 O8 46.1(12) . 68
O1 Zr2 Zr2 109.9(2) . 11
O1 Zr2 Zr2 125.1(3) . 83
O1 Zr2 Zr2 76.2(3) . 84
O1 Zr2 Zr2 125.1(3) 68 84
O1 Zr2 Zr2 109.9(2) 68 12
O1 Zr2 Zr2 166.2(3) 68 11
O1 Zr2 Zr2 166.2(3) . 12
O1 Zr2 Zr2 76.2(3) 68 83
O1 Zr2 O4 137.0(3) 68 .
O1 Zr2 O4 137.0(3) . .
O1 Zr2 O8 106.0(5) 68 68
O1 Zr2 O8 77.4(5) . 68
O1 Zr2 O8 77.4(5) 68 .
O1 Zr2 O8 106.0(5) . .
O1 Zr2 O1 78.2(5) 68 .
N14 Fe3 N14 90.000(1) 6_565 77
N14 Fe3 N14 90.000(1) 79_554 6_565
N14 Fe3 N14 90.000(1) 77 .
N14 Fe3 N14 179.8(4) 79_554 77
N14 Fe3 N14 179.8(4) 6_565 .
N14 Fe3 N14 90.000(1) 79_554 .
Zr1 O4 Zr1 118.50(9) . 11
Zr1 O4 Zr1 118.50(9) 11 12
Zr1 O4 Zr1 118.50(9) . 12
Zr2 O4 Zr2 94.2(2) . 11
Zr2 O4 Zr2 94.2(2) 12 11
Zr2 O4 Zr2 94.2(2) . 12
Zr2 O2 Zr2 115.6(3) 84 11
Zr2 O2 Zr2 115.6(3) 84 .
Zr2 O2 Zr2 115.1(5) . 11
C23 C7 C23 120.7(5) . 46
C23 C7 C28 119.6(3) . .
C23 C7 C28 119.6(3) 46 .
N14 C11 C12 111.0(3) . .
N14 C11 C28 125.8(3) . .
C28 C11 C12 123.3(3) . .
C12 C12 C11 106.78(17) 51 .
C19 C13 C23 120.2(6) . .
C11 N14 Fe3 127.69(17) . .
C11 N14 Fe3 127.69(17) 51 .
C11 N14 C11 104.5(3) 51 .
C13 C19 C13 121.0(6) 46 .
C13 C19 C1 119.5(3) 46 .
C13 C19 C1 119.5(3) . .
C7 C23 C13 118.9(6) . .
C11 C28 C7 118.56(19) . .
C11 C28 C7 118.56(19) 46 .
C11 C28 C11 122.9(4) . 46
C19 C1 O20 108.4(3) . 46
C19 C1 O20 108.4(3) . .
O1 C1 C19 126.5(5) . .
O1 C1 C19 126.5(5) 46 .
O1 C1 O1 107.1(10) . 46
O20 C1 O20 143.3(7) 46 .
Zr1 O12 Zr1 109.3(3) 11 .
O8 O8 Zr2 67.0(6) 68 .
C1 O1 Zr2 140.2(7) . .
C1 O1 O1 36.5(5) . 46
O1 O1 Zr2 103.8(2) 46 .
C1 O20 Zr1 125.0(5) . .

loop_
_geom_bond_atom_site_label_1
_geom_bond_atom_site_label_2
_geom_bond_distance
_geom_bond_site_symmetry_2
Zr1 Zr1 3.5261(12) 12
Zr1 Zr1 3.5261(12) 11
Zr1 O4 2.0515(12) .
Zr1 O10 2.213(12) .
Zr1 O10 2.213(12) 68
Zr1 O12 2.161(4) 12
Zr1 O12 2.161(4) .
Zr1 O20 2.259(8) .
Zr1 O20 2.259(8) 68
Zr2 Zr2 3.4537(13) 11
Zr2 Zr2 2.679(3) 83
Zr2 Zr2 2.679(3) 84
Zr2 Zr2 3.4537(13) 12
Zr2 O4 2.357(4) .
Zr2 O2 2.047(6) 12
Zr2 O2 2.047(6) .
Zr2 O2 1.057(10) 83
Zr2 O8 2.282(15) 68
Zr2 O8 2.282(15) .
Zr2 O1 2.151(8) 68
Zr2 O1 2.151(8) .
Fe3 N14 1.982(4) 79_554
Fe3 N14 1.982(4) 77
Fe3 N14 1.982(4) .
Fe3 N14 1.982(4) 6_565
O4 Zr1 2.0515(12) 11
O4 Zr1 2.0515(12) 12
O4 Zr2 2.357(4) 12
O4 Zr2 2.357(4) 11
O2 Zr2 1.057(10) 84
O2 Zr2 2.047(6) 11
C7 C23 1.370(7) .
C7 C23 1.370(7) 46
C7 C28 1.489(6) .
C11 C12 1.420(4) .
C11 N14 1.365(4) .
C11 C28 1.399(4) .
C12 C12 1.340(6) 51
C13 C19 1.348(7) .
C13 C23 1.410(5) .
N14 C11 1.365(4) 51
C19 C13 1.348(7) 46
C19 C1 1.495(7) .
C28 C11 1.399(4) 46
C1 O1 1.028(9) .
C1 O1 1.028(9) 46
C1 O20 1.588(10) 46
C1 O20 1.588(10) .
O12 Zr1 2.161(4) 11
O8 O8 1.79(4) 68
O1 O1 1.653(19) 46

loop_
_geom_torsion_atom_site_label_1
_geom_torsion_atom_site_label_2
_geom_torsion_atom_site_label_3
_geom_torsion_atom_site_label_4
_geom_torsion
_geom_torsion_site_symmetry_1
_geom_torsion_site_symmetry_4
C12 C11 N14 Fe3 -176.4(5) . .
C12 C11 N14 C11 0.7(9) . 51
C12 C11 C28 C7 -1.6(7) . .
C12 C11 C28 C11 178.4(7) . 46
C13 C19 C1 O1 -13.2(7) . .
C13 C19 C1 O1 166.8(7) . 46
C13 C19 C1 O1 166.8(7) 46 .
C13 C19 C1 O1 -13.2(7) 46 46
C13 C19 C1 O20 -169.5(4) 46 .
C13 C19 C1 O20 -169.5(4) . 46
C13 C19 C1 O20 10.5(4) . .
C13 C19 C1 O20 10.5(4) 46 46
N14 C11 C12 C12 -0.4(6) . 51
N14 C11 C28 C7 177.9(5) . .
N14 C11 C28 C11 -2.1(5) . 46
C19 C13 C23 C7 0.1(6) . .
C19 C1 O1 Zr2 177.8(6) . .
C19 C1 O1 O1 -179.994(3) . 46
C19 C1 O20 Zr1 -178.1(4) . .
C23 C7 C23 C13 -0.1(3) 46 .
C23 C7 C28 C11 105.8(4) . .
C23 C7 C28 C11 -74.2(4) . 46
C23 C7 C28 C11 -74.2(4) 46 .
C23 C7 C28 C11 105.8(4) 46 46
C23 C13 C19 C13 -0.1(3) . 46
C23 C13 C19 C1 179.9(3) . .
C28 C7 C23 C13 179.9(3) . .
C28 C11 C12 C12 179.2(4) . 51
C28 C11 N14 Fe3 4.0(10) . .
C28 C11 N14 C11 -178.9(2) . 51
O1 C1 O1 Zr2 -2.2(6) 46 .
O1 C1 O20 Zr1 -42.4(12) . .
O1 C1 O20 Zr1 24.0(11) 46 .
O20 C1 O1 Zr2 -28.6(14) 46 .
O20 C1 O1 Zr2 122(2) . .
O20 C1 O1 O1 124.6(18) . 46
O20 C1 O1 O1 -26.4(8) 46 46
O20 C1 O20 Zr1 1.9(4) 46 .

loop_
_smtbx_masks_void_nr
_smtbx_masks_void_average_x
_smtbx_masks_void_average_y
_smtbx_masks_void_average_z
_smtbx_masks_void_volume
_smtbx_masks_void_count_electrons
1 -0.021 -0.157 -0.582 45004.5 5148.0
